data_7004958
loop_
_publ_author_name
'Medlycott, Elaine A.'
'Udachin, Konstantin A.'
'Hanan, Garry S.'

_publ_section_title
;
 Non-covalent polymerisation in the solid state: halogen-halogen vs.
 methyl-methyl interactions in the complexes of
 2,4-di(2-pyridyl)-1,3,5-triazine ligands.
;
_journal_issue 4
_journal_name_full 'Dalton transactions (Cambridge, England : 2003)'
_journal_page_first 430
_journal_page_last 438
_journal_paper_doi 10.1039/b613883g
_journal_year 2007
_chemical_compound_source 'Synthesized by the authors. See text'
_chemical_formula_moiety 'C19 H12 Br N5, 2(H2 O)'
_chemical_formula_sum 'C19 H16 Br N5 O2'
_chemical_formula_weight 426.28
_chemical_name_systematic
;
?
;
_space_group_IT_number 14
_symmetry_cell_setting monoclinic
_symmetry_space_group_name_Hall '-P 2ybc'
_symmetry_space_group_name_H-M 'P 1 21/c 1'
_atom_sites_solution_hydrogens geom
_atom_sites_solution_primary direct
_atom_sites_solution_secondary difmap
_audit_creation_method SHELXL-97
_cell_angle_alpha 90.00
_cell_angle_beta 110.007(2)
_cell_angle_gamma 90.00
_cell_formula_units_Z 4
_cell_length_a 24.9536(10)
_cell_length_b 3.9351(2)
_cell_length_c 19.0793(8)
_cell_measurement_reflns_used 9181
_cell_measurement_temperature 150(2)
_cell_measurement_theta_max 68.24
_cell_measurement_theta_min 3.77
_cell_volume 1760.43(14)
_computing_cell_refinement 'SMART (Bruker, 2001)'
_computing_data_collection 'SMART (Bruker, 2001)'
_computing_data_reduction 'SAINT (Bruker, 2003)'
_computing_molecular_graphics 'SHELXTL (Bruker, 1997)'
_computing_publication_material 'UdMX (local program)'
_computing_structure_refinement 'SHELXL97 (Sheldrick, 1997)'
_computing_structure_solution 'SHELXS97 (Sheldrick, 1997)'
_diffrn_ambient_temperature 150(2)
_diffrn_detector_area_resol_mean 5.5
_diffrn_measured_fraction_theta_full 0.993
_diffrn_measured_fraction_theta_max 0.993
_diffrn_measurement_device_type 'Bruker AXS Smart 4K/Platform'
_diffrn_measurement_method \w
_diffrn_radiation_monochromator graphite
_diffrn_radiation_source 'Rotating Anode'
_diffrn_radiation_type CuK\a
_diffrn_radiation_wavelength 1.54178
_diffrn_reflns_av_R_equivalents 0.046
_diffrn_reflns_av_sigmaI/netI 0.0291
_diffrn_reflns_limit_h_max 29
_diffrn_reflns_limit_h_min -29
_diffrn_reflns_limit_k_max 4
_diffrn_reflns_limit_k_min -4
_diffrn_reflns_limit_l_max 22
_diffrn_reflns_limit_l_min -22
_diffrn_reflns_number 23442
_diffrn_reflns_theta_full 68.58
_diffrn_reflns_theta_max 68.58
_diffrn_reflns_theta_min 1.88
_diffrn_standards_decay_% 0.35
_diffrn_standards_number 99
_exptl_absorpt_coefficient_mu 3.406
_exptl_absorpt_correction_T_max 0.9500
_exptl_absorpt_correction_T_min 0.6300
_exptl_absorpt_correction_type multi-scan
_exptl_absorpt_process_details 'Sadabs (Sheldrick,1996)'
_exptl_crystal_colour Colorless
_exptl_crystal_density_diffrn 1.608
_exptl_crystal_density_method 'not measured'
_exptl_crystal_description block
_exptl_crystal_F_000 864
_exptl_crystal_size_max 0.20
_exptl_crystal_size_mid 0.04
_exptl_crystal_size_min 0.02
_refine_diff_density_max 0.963
_refine_diff_density_min -1.145
_refine_diff_density_rms 0.094
_refine_ls_extinction_method none
_refine_ls_goodness_of_fit_ref 1.048
_refine_ls_hydrogen_treatment mixed
_refine_ls_matrix_type full
_refine_ls_number_parameters 256
_refine_ls_number_reflns 3232
_refine_ls_number_restraints 6
_refine_ls_restrained_S_all 1.047
_refine_ls_R_factor_all 0.0556
_refine_ls_R_factor_gt 0.0440
_refine_ls_shift/su_max 0.000
_refine_ls_shift/su_mean 0.000
_refine_ls_structure_factor_coef Fsqd
_refine_ls_weighting_details 'calc w=1/[\s^2^(Fo^2^)+(0.0787P)^2^+1.3158P] where P=(Fo^2^+2Fc^2^)/3'
_refine_ls_weighting_scheme calc
_refine_ls_wR_factor_gt 0.1135
_refine_ls_wR_factor_ref 0.1215
_reflns_number_gt 2607
_reflns_number_total 3232
_reflns_threshold_expression I>2\s(I)
_cod_data_source_file b613883g.txt
_cod_data_source_block gary94
_cod_depositor_comments
;
The following automatic conversions were performed:
'_symmetry_cell_setting' value 'Monoclinic' changed to 'monoclinic'
according to '/home/saulius/struct/CIF-dictionaries/cif_core.dic'
dictionary named 'cif_core.dic' version 2.4.1 from
2010-06-29.

'_geom_angle_publ_flag' value 'Y' changed to 'y' according to
'/home/saulius/struct/CIF-dictionaries/cif_core.dic' dictionary named
'cif_core.dic' version 2.4.1 from 2010-06-29 (38
times).

'_geom_bond_publ_flag' value 'Y' changed to 'y' according to
'/home/saulius/struct/CIF-dictionaries/cif_core.dic' dictionary named
'cif_core.dic' version 2.4.1 from 2010-06-29 (28
times).

'_geom_torsion_publ_flag' value 'N' changed to 'n' according to
'/home/saulius/struct/CIF-dictionaries/cif_core.dic' dictionary named
'cif_core.dic' version 2.4.1 from 2010-06-29 (50 times).

Automatic conversion script
Id: cif_fix_enum 1527 2010-12-29 10:47:43Z saulius 
;
_cod_original_sg_symbol_H-M P21/c
_cod_database_code 7004958

loop_
_symmetry_equiv_pos_as_xyz
'x, y, z'
'-x, y+1/2, -z+1/2'
'-x, -y, -z'
'x, -y-1/2, z-1/2'

loop_
_atom_site_label
_atom_site_type_symbol
_atom_site_fract_x
_atom_site_fract_y
_atom_site_fract_z
_atom_site_U_iso_or_equiv
_atom_site_adp_type
_atom_site_occupancy
_atom_site_symmetry_multiplicity
_atom_site_calc_flag
_atom_site_refinement_flags
_atom_site_disorder_assembly
_atom_site_disorder_group
N1 N 0.89361(14) 0.7800(11) 0.2187(2) 0.0549(9) Uani 1 1 d . . .
N2 N 0.79254(12) 0.9630(8) 0.11201(16) 0.0315(6) Uani 1 1 d . . .
N3 N 0.79350(13) 1.3064(8) -0.01211(17) 0.0360(7) Uani 1 1 d . . .
N4 N 0.74047(11) 0.6936(8) 0.18034(15) 0.0304(6) Uani 1 1 d . . .
N5 N 0.69124(11) 0.9631(8) 0.06502(15) 0.0283(6) Uani 1 1 d . . .
C1 C 0.94349(17) 0.6999(13) 0.2754(3) 0.0571(12) Uani 1 1 d . . .
H1 H 0.9788 0.7601 0.2700 0.069 Uiso 1 1 calc R . .
C2 C 0.94426(18) 0.5389(12) 0.3384(3) 0.0540(11) Uani 1 1 d . . .
H2 H 0.9793 0.4821 0.3762 0.065 Uiso 1 1 calc R . .
C3 C 0.89226(19) 0.4590(13) 0.3462(3) 0.0530(11) Uani 1 1 d . . .
H3 H 0.8918 0.3480 0.3902 0.064 Uiso 1 1 calc R . .
C4 C 0.84243(15) 0.5368(11) 0.2921(2) 0.0382(8) Uani 1 1 d . . .
H4 H 0.8071 0.4809 0.2977 0.046 Uiso 1 1 calc R . .
C5 C 0.84387(14) 0.6962(10) 0.2298(2) 0.0339(8) Uani 1 1 d . . .
C6 C 0.78916(14) 0.7887(9) 0.17070(18) 0.0295(7) Uani 1 1 d . . .
C7 C 0.69277(14) 0.7887(8) 0.12544(17) 0.0269(7) Uani 1 1 d . . .
C8 C 0.74173(14) 1.0419(9) 0.06007(18) 0.0288(7) Uani 1 1 d . . .
C9 C 0.74220(14) 1.2283(9) -0.00744(18) 0.0290(7) Uani 1 1 d . . .
C10 C 0.69152(14) 1.3165(9) -0.06201(18) 0.0306(7) Uani 1 1 d . . .
H10 H 0.6561 1.2634 -0.0563 0.037 Uiso 1 1 calc R . .
C11 C 0.69306(16) 1.4828(11) -0.1249(2) 0.0369(8) Uani 1 1 d . . .
H11 H 0.6586 1.5444 -0.1632 0.044 Uiso 1 1 calc R . .
C12 C 0.74521(16) 1.5593(10) -0.1318(2) 0.0369(8) Uani 1 1 d . . .
H12 H 0.7474 1.6695 -0.1751 0.044 Uiso 1 1 calc R . .
C13 C 0.79429(16) 1.4694(11) -0.0733(2) 0.0389(8) Uani 1 1 d . . .
H13 H 0.8302 1.5268 -0.0769 0.047 Uiso 1 1 calc R . .
C14 C 0.63741(13) 0.6945(8) 0.13276(17) 0.0258(7) Uani 1 1 d . . .
C15 C 0.63504(14) 0.5189(9) 0.19533(18) 0.0290(7) Uani 1 1 d . . .
H15 H 0.6695 0.4582 0.2338 0.035 Uiso 1 1 calc R . .
C16 C 0.58328(15) 0.4322(9) 0.20203(19) 0.0301(7) Uani 1 1 d . . .
H16 H 0.5818 0.3147 0.2448 0.036 Uiso 1 1 calc R . .
C17 C 0.53330(14) 0.5209(9) 0.14463(18) 0.0264(7) Uani 1 1 d . . .
C18 C 0.53448(13) 0.6953(9) 0.08241(18) 0.0290(7) Uani 1 1 d . . .
H18 H 0.4999 0.7547 0.0440 0.035 Uiso 1 1 calc R . .
C19 C 0.58649(14) 0.7826(9) 0.07659(18) 0.0288(7) Uani 1 1 d . . .
H19 H 0.5876 0.9035 0.0340 0.035 Uiso 1 1 calc R . .
Br1 Br 0.461907(14) 0.38036(10) 0.14965(2) 0.03399(16) Uani 1 1 d . . .
O12 O 0.90677(13) 1.0598(11) 0.0738(3) 0.134(2) Uani 1 1 d D . .
H12A H 0.8715(7) 1.09(2) 0.061(5) 0.160 Uiso 1 1 d D . .
H12B H 0.918(3) 0.893(16) 0.103(4) 0.160 Uiso 1 1 d D . .
O11 O 0.94878(17) 1.5423(9) 0.0125(3) 0.1179(19) Uani 1 1 d D . .
H11A H 0.948(4) 1.364(10) 0.037(4) 0.141 Uiso 1 1 d D . .
H11B H 0.932(3) 1.705(11) 0.025(4) 0.141 Uiso 1 1 d D . .

loop_
_atom_site_aniso_label
_atom_site_aniso_U_11
_atom_site_aniso_U_22
_atom_site_aniso_U_33
_atom_site_aniso_U_23
_atom_site_aniso_U_13
_atom_site_aniso_U_12
N1 0.0339(17) 0.071(3) 0.063(2) 0.006(2) 0.0209(16) 0.0038(18)
N2 0.0294(14) 0.0354(17) 0.0330(15) -0.0011(13) 0.0147(12) 0.0000(13)
N3 0.0339(15) 0.0418(19) 0.0378(16) 0.0001(14) 0.0192(13) 0.0006(14)
N4 0.0256(14) 0.0340(17) 0.0327(14) -0.0004(12) 0.0113(11) -0.0003(12)
N5 0.0276(14) 0.0317(16) 0.0291(14) -0.0005(12) 0.0141(11) -0.0002(12)
C1 0.0282(19) 0.069(3) 0.075(3) 0.005(3) 0.019(2) 0.000(2)
C2 0.034(2) 0.057(3) 0.059(3) 0.009(2) 0.0013(18) 0.007(2)
C3 0.048(2) 0.058(3) 0.048(2) 0.011(2) 0.0114(19) -0.005(2)
C4 0.0296(17) 0.047(2) 0.0369(18) 0.0069(17) 0.0103(15) -0.0038(17)
C5 0.0260(16) 0.037(2) 0.0391(18) -0.0012(16) 0.0120(14) 0.0021(15)
C6 0.0286(16) 0.0293(18) 0.0332(17) -0.0019(14) 0.0138(14) 0.0005(14)
C7 0.0313(16) 0.0246(17) 0.0290(16) -0.0045(13) 0.0158(13) 0.0006(14)
C8 0.0301(16) 0.0284(18) 0.0299(16) -0.0037(14) 0.0128(14) 0.0006(14)
C9 0.0312(16) 0.0277(17) 0.0318(16) -0.0060(14) 0.0156(14) -0.0035(14)
C10 0.0291(16) 0.037(2) 0.0301(16) -0.0018(15) 0.0151(14) -0.0021(15)
C11 0.0391(19) 0.041(2) 0.0328(18) -0.0008(16) 0.0152(16) -0.0012(17)
C12 0.045(2) 0.039(2) 0.0322(17) 0.0003(16) 0.0208(16) -0.0003(17)
C13 0.0371(19) 0.048(2) 0.0413(19) -0.0002(17) 0.0254(16) -0.0018(18)
C14 0.0275(16) 0.0256(18) 0.0267(15) -0.0051(13) 0.0125(13) -0.0026(13)
C15 0.0292(16) 0.0299(18) 0.0290(16) 0.0000(14) 0.0115(14) 0.0017(14)
C16 0.0335(17) 0.0287(19) 0.0309(16) 0.0038(14) 0.0149(14) -0.0005(14)
C17 0.0281(15) 0.0222(16) 0.0322(16) -0.0043(13) 0.0148(13) -0.0028(13)
C18 0.0255(16) 0.0305(19) 0.0308(16) -0.0011(14) 0.0093(13) 0.0019(14)
C19 0.0323(17) 0.0320(19) 0.0247(15) 0.0007(14) 0.0130(13) 0.0014(15)
Br1 0.0296(2) 0.0334(2) 0.0443(2) -0.00130(16) 0.01956(16) -0.00270(15)
O12 0.055(2) 0.236(8) 0.099(4) 0.018(4) 0.012(2) 0.013(4)
O11 0.069(3) 0.200(6) 0.086(3) 0.002(4) 0.027(2) 0.005(4)

loop_
_atom_type_symbol
_atom_type_description
_atom_type_scat_dispersion_real
_atom_type_scat_dispersion_imag
_atom_type_scat_source
C C 0.0181 0.0091 'International Tables Vol C Tables 4.2.6.8 and 6.1.1.4'
H H 0.0000 0.0000 'International Tables Vol C Tables 4.2.6.8 and 6.1.1.4'
N N 0.0311 0.0180 'International Tables Vol C Tables 4.2.6.8 and 6.1.1.4'
Br Br -0.6763 1.2805 'International Tables Vol C Tables 4.2.6.8 and 6.1.1.4'
O O 0.0492 0.0322 'International Tables Vol C Tables 4.2.6.8 and 6.1.1.4'

loop_
_geom_angle_atom_site_label_1
_geom_angle_atom_site_label_2
_geom_angle_atom_site_label_3
_geom_angle_site_symmetry_1
_geom_angle_site_symmetry_2
_geom_angle_site_symmetry_3
_geom_angle
_geom_angle_publ_flag
C5 N1 C1 . . . 116.6(4) y
C6 N2 C8 . . . 114.8(3) y
C13 N3 C9 . . . 117.7(3) y
C7 N4 C6 . . . 114.7(3) y
C7 N5 C8 . . . 115.7(3) y
C2 C1 N1 . . . 122.6(4) y
C2 C1 H1 . . . 118.7 ?
N1 C1 H1 . . . 118.7 ?
C1 C2 C3 . . . 118.0(4) y
C1 C2 H2 . . . 121 ?
C3 C2 H2 . . . 121 ?
C4 C3 C2 . . . 121.0(4) y
C4 C3 H3 . . . 119.5 ?
C2 C3 H3 . . . 119.5 ?
C3 C4 C5 . . . 118.7(4) y
C3 C4 H4 . . . 120.6 ?
C5 C4 H4 . . . 120.6 ?
C4 C5 N1 . . . 123.0(3) y
C4 C5 C6 . . . 119.0(3) y
N1 C5 C6 . . . 118.0(3) y
N2 C6 N4 . . . 125.1(3) y
N2 C6 C5 . . . 117.0(3) y
N4 C6 C5 . . . 117.8(3) y
N5 C7 N4 . . . 125.1(3) y
N5 C7 C14 . . . 117.3(3) y
N4 C7 C14 . . . 117.6(3) y
N5 C8 N2 . . . 124.6(3) y
N5 C8 C9 . . . 117.7(3) y
N2 C8 C9 . . . 117.7(3) y
N3 C9 C10 . . . 122.6(3) y
N3 C9 C8 . . . 117.3(3) y
C10 C9 C8 . . . 120.1(3) y
C11 C10 C9 . . . 119.0(3) y
C11 C10 H10 . . . 120.5 ?
C9 C10 H10 . . . 120.5 ?
C10 C11 C12 . . . 119.5(3) y
C10 C11 H11 . . . 120.2 ?
C12 C11 H11 . . . 120.2 ?
C11 C12 C13 . . . 117.7(3) y
C11 C12 H12 . . . 121.1 ?
C13 C12 H12 . . . 121.1 ?
N3 C13 C12 . . . 123.4(3) y
N3 C13 H13 . . . 118.3 ?
C12 C13 H13 . . . 118.3 ?
C19 C14 C15 . . . 119.0(3) y
C19 C14 C7 . . . 119.9(3) y
C15 C14 C7 . . . 121.1(3) y
C16 C15 C14 . . . 121.0(3) y
C16 C15 H15 . . . 119.5 ?
C14 C15 H15 . . . 119.5 ?
C15 C16 C17 . . . 118.6(3) y
C15 C16 H16 . . . 120.7 ?
C17 C16 H16 . . . 120.7 ?
C18 C17 C16 . . . 121.6(3) y
C18 C17 BR1 . . . 119.0(2) y
C16 C17 BR1 . . . 119.4(2) y
C17 C18 C19 . . . 119.3(3) y
C17 C18 H18 . . . 120.4 ?
C19 C18 H18 . . . 120.4 ?
C18 C19 C14 . . . 120.6(3) y
C18 C19 H19 . . . 119.7 ?
C14 C19 H19 . . . 119.7 ?
H12A O12 H12B . . . 113(8) ?
H11A O11 H11B . . . 111(7) ?

loop_
_geom_bond_atom_site_label_1
_geom_bond_atom_site_label_2
_geom_bond_site_symmetry_1
_geom_bond_site_symmetry_2
_geom_bond_distance
_geom_bond_publ_flag
N1 C5 . . 1.369(5) y
N1 C1 . . 1.377(6) y
N2 C6 . . 1.340(5) y
N2 C8 . . 1.351(4) y
N3 C13 . . 1.337(5) y
N3 C9 . . 1.349(4) y
N4 C7 . . 1.342(4) y
N4 C6 . . 1.343(4) y
N5 C7 . . 1.331(4) y
N5 C8 . . 1.332(4) y
C1 C2 . . 1.354(7) y
C1 H1 . . 0.95 ?
C2 C3 . . 1.391(6) y
C2 H2 . . 0.95 ?
C3 C4 . . 1.351(6) y
C3 H3 . . 0.95 ?
C4 C5 . . 1.356(5) y
C4 H4 . . 0.95 ?
C5 C6 . . 1.488(5) y
C7 C14 . . 1.482(4) y
C8 C9 . . 1.486(5) y
C9 C10 . . 1.379(5) y
C10 C11 . . 1.379(5) y
C10 H10 . . 0.95 ?
C11 C12 . . 1.385(5) y
C11 H11 . . 0.95 ?
C12 C13 . . 1.392(5) y
C12 H12 . . 0.95 ?
C13 H13 . . 0.95 ?
C14 C19 . . 1.397(5) y
C14 C15 . . 1.398(5) y
C15 C16 . . 1.383(5) y
C15 H15 . . 0.95 ?
C16 C17 . . 1.394(5) y
C16 H16 . . 0.95 ?
C17 C18 . . 1.380(5) y
C17 Br1 . . 1.899(3) y
C18 C19 . . 1.383(5) y
C18 H18 . . 0.95 ?
C19 H19 . . 0.95 ?
O12 H12a . . 0.84(3) ?
O12 H12b . . 0.84(7) ?
O11 H11a . . 0.84(5) ?
O11 H11b . . 0.84(6) ?

loop_
_geom_hbond_atom_site_label_D
_geom_hbond_atom_site_label_H
_geom_hbond_atom_site_label_A
_geom_hbond_distance_DH
_geom_hbond_distance_HA
_geom_hbond_distance_DA
_geom_hbond_angle_DHA
_geom_hbond_site_symmetry_A
O11 H11A O12 0.84(5) 1.87(8) 2.629(6) 149(10) .
O11 H11B O12 0.84(6) 1.90(2) 2.730(6) 168(6) 1_565
O12 H12A N3 0.84(3) 2.15(7) 2.906(4) 151(7) .
O12 H12B N1 0.84(7) 2.52(7) 3.096(6) 126(6) .

loop_
_geom_torsion_atom_site_label_1
_geom_torsion_atom_site_label_2
_geom_torsion_atom_site_label_3
_geom_torsion_atom_site_label_4
_geom_torsion_site_symmetry_1
_geom_torsion_site_symmetry_2
_geom_torsion_site_symmetry_3
_geom_torsion_site_symmetry_4
_geom_torsion
_geom_torsion_publ_flag
C5 N1 C1 C2 . . . . 1.7(8) n
N1 C1 C2 C3 . . . . -1.4(8) n
C1 C2 C3 C4 . . . . 0.6(8) n
C2 C3 C4 C5 . . . . -0.2(7) n
C3 C4 C5 N1 . . . . 0.5(7) n
C3 C4 C5 C6 . . . . -178.8(4) n
C1 N1 C5 C4 . . . . -1.2(7) n
C1 N1 C5 C6 . . . . 178.1(4) n
C8 N2 C6 N4 . . . . -0.2(5) n
C8 N2 C6 C5 . . . . -179.8(3) n
C7 N4 C6 N2 . . . . -0.4(5) n
C7 N4 C6 C5 . . . . 179.2(3) n
C4 C5 C6 N2 . . . . 176.3(4) n
N1 C5 C6 N2 . . . . -3.1(5) n
C4 C5 C6 N4 . . . . -3.3(5) n
N1 C5 C6 N4 . . . . 177.3(3) n
C8 N5 C7 N4 . . . . 0.8(5) n
C8 N5 C7 C14 . . . . -179.7(3) n
C6 N4 C7 N5 . . . . 0.0(5) n
C6 N4 C7 C14 . . . . -179.5(3) n
C7 N5 C8 N2 . . . . -1.4(5) n
C7 N5 C8 C9 . . . . 178.3(3) n
C6 N2 C8 N5 . . . . 1.1(5) n
C6 N2 C8 C9 . . . . -178.6(3) n
C13 N3 C9 C10 . . . . -1.4(5) n
C13 N3 C9 C8 . . . . 179.0(3) n
N5 C8 C9 N3 . . . . -179.8(3) n
N2 C8 C9 N3 . . . . -0.1(5) n
N5 C8 C9 C10 . . . . 0.6(5) n
N2 C8 C9 C10 . . . . -179.7(3) n
N3 C9 C10 C11 . . . . 1.8(5) n
C8 C9 C10 C11 . . . . -178.6(3) n
C9 C10 C11 C12 . . . . -0.4(6) n
C10 C11 C12 C13 . . . . -1.3(6) n
C9 N3 C13 C12 . . . . -0.4(6) n
C11 C12 C13 N3 . . . . 1.8(6) n
N5 C7 C14 C19 . . . . 1.4(5) n
N4 C7 C14 C19 . . . . -179.0(3) n
N5 C7 C14 C15 . . . . -178.3(3) n
N4 C7 C14 C15 . . . . 1.3(5) n
C19 C14 C15 C16 . . . . 0.1(5) n
C7 C14 C15 C16 . . . . 179.8(3) n
C14 C15 C16 C17 . . . . 0.6(5) n
C15 C16 C17 C18 . . . . -0.8(5) n
C15 C16 C17 BR1 . . . . 176.1(3) n
C16 C17 C18 C19 . . . . 0.4(5) n
BR1 C17 C18 C19 . . . . -176.6(3) n
C17 C18 C19 C14 . . . . 0.3(5) n
C15 C14 C19 C18 . . . . -0.5(5) n
C7 C14 C19 C18 . . . . 179.7(3) n

loop_
_cod_related_entry_id
_cod_related_entry_database
_cod_related_entry_code
1 ChemSpider 21144075
